data_7207174
loop_
_publ_author_name
'Navarrete-V\'azquez, Gabriel'
'Alaniz-Palacios, Alfredo'
'Tlahuextl, Margarita'
'Bernal-Uruchurtu, Margarita'
'Tlahuext, Hugo'

_publ_section_title
;
 Intramolecular hypervalent C&#xE001;O&#x22EF;S interactions in a series
 of 1,3-benzothiazole derivatives
;
_journal_issue 4
_journal_name_full CrystEngComm
_journal_page_first 1256
_journal_paper_doi 10.1039/c1ce06106b
_journal_volume 14
_journal_year 2012
_chemical_formula_moiety 'C18 H17 Cl N2 O2 S'
_chemical_formula_sum 'C18 H17 Cl N2 O2 S'
_chemical_formula_weight 360.85
_chemical_melting_point 400
_chemical_name_common 6-methyl-1,3-benzothiazole-2-yl
_chemical_name_systematic
;
?
;
_space_group_IT_number 61
_symmetry_cell_setting orthorhombic
_symmetry_space_group_name_Hall '-P 2ac 2ab'
_symmetry_space_group_name_H-M 'P b c a'
_atom_sites_solution_hydrogens geom
_atom_sites_solution_primary direct
_atom_sites_solution_secondary difmap
_audit_creation_method SHELXL-97
_audit_update_record
;
2011-10-06 # Formatted by publCIF
;
_cell_angle_alpha 90.00
_cell_angle_beta 90.00
_cell_angle_gamma 90.00
_cell_formula_units_Z 8
_cell_length_a 14.1449(13)
_cell_length_b 9.9181(9)
_cell_length_c 25.167(2)
_cell_measurement_reflns_used 3109
_cell_measurement_temperature 100(2)
_cell_measurement_theta_max 25
_cell_measurement_theta_min 2.2
_cell_volume 3530.7(5)
_computing_cell_refinement 'Bruker SMART'
_computing_data_collection 'Bruker SMART'
_computing_data_reduction 'Bruker SHELXTL'
_computing_molecular_graphics 'Bruker SHELXTL'
_computing_publication_material 'Bruker SHELXTL'
_computing_structure_refinement 'SHELXL-97 (Sheldrick, 1997)'
_computing_structure_solution 'SHELXS-97 (Sheldrick, 1990)'
_diffrn_ambient_temperature 100(2)
_diffrn_detector_area_resol_mean 8.3
_diffrn_measured_fraction_theta_full 1.000
_diffrn_measured_fraction_theta_max 1.000
_diffrn_measurement_device_type 'CCD area detector'
_diffrn_measurement_method 'phi and omega scans'
_diffrn_radiation_monochromator graphite
_diffrn_radiation_source 'fine-focus sealed tube'
_diffrn_radiation_type MoK\a
_diffrn_radiation_wavelength 0.71073
_diffrn_reflns_av_R_equivalents 0.0437
_diffrn_reflns_av_sigmaI/netI 0.0257
_diffrn_reflns_limit_h_max 16
_diffrn_reflns_limit_h_min -16
_diffrn_reflns_limit_k_max 11
_diffrn_reflns_limit_k_min -11
_diffrn_reflns_limit_l_max 29
_diffrn_reflns_limit_l_min -28
_diffrn_reflns_number 23225
_diffrn_reflns_theta_full 25.00
_diffrn_reflns_theta_max 25.00
_diffrn_reflns_theta_min 2.17
_diffrn_standards_number 0
_exptl_absorpt_coefficient_mu 0.347
_exptl_absorpt_correction_T_max 0.9307
_exptl_absorpt_correction_T_min 0.9182
_exptl_absorpt_correction_type multi-scan
_exptl_absorpt_process_details SADABS
_exptl_crystal_colour colourless
_exptl_crystal_density_diffrn 1.358
_exptl_crystal_density_method 'not measured'
_exptl_crystal_description block
_exptl_crystal_F_000 1504
_exptl_crystal_size_max 0.25
_exptl_crystal_size_mid 0.23
_exptl_crystal_size_min 0.21
_refine_diff_density_max 0.422
_refine_diff_density_min -0.322
_refine_diff_density_rms 0.065
_refine_ls_extinction_method none
_refine_ls_goodness_of_fit_ref 1.342
_refine_ls_hydrogen_treatment mixed
_refine_ls_matrix_type full
_refine_ls_number_parameters 223
_refine_ls_number_reflns 3109
_refine_ls_number_restraints 1
_refine_ls_restrained_S_all 1.342
_refine_ls_R_factor_all 0.0647
_refine_ls_R_factor_gt 0.0625
_refine_ls_shift/su_max 0.000
_refine_ls_shift/su_mean 0.000
_refine_ls_structure_factor_coef Fsqd
_refine_ls_weighting_details 'calc w=1/[\s^2^(Fo^2^)+(0.0201P)^2^+6.9738P] where P=(Fo^2^+2Fc^2^)/3'
_refine_ls_weighting_scheme calc
_refine_ls_wR_factor_gt 0.1182
_refine_ls_wR_factor_ref 0.1192
_reflns_number_gt 3035
_reflns_number_total 3109
_reflns_threshold_expression >2sigma(I)
_cod_data_source_file c1ce06106b.txt
_cod_data_source_block benzo2
_cod_depositor_comments
;
The following automatic conversions were performed:

'_symmetry_cell_setting' value 'Orthorhombic' changed to
'orthorhombic' according to
/home/saulius/struct/CIF-dictionaries/cif_core.dic dictionary named
'cif_core.dic' version 2.4.1 from 2010-06-29.

Automatic conversion script
Id: cif_fix_values 1715 2011-07-08 13:25:40Z adriana 
;
_cod_original_cell_volume 3530.7(6)
_cod_original_sg_symbol_H-M Pbca
_cod_database_code 7207174

loop_
_symmetry_equiv_pos_as_xyz
'x, y, z'
'-x+1/2, -y, z+1/2'
'-x, y+1/2, -z+1/2'
'x+1/2, -y+1/2, -z'
'-x, -y, -z'
'x-1/2, y, -z-1/2'
'x, -y-1/2, z-1/2'
'-x-1/2, y-1/2, z'

loop_
_atom_site_label
_atom_site_type_symbol
_atom_site_fract_x
_atom_site_fract_y
_atom_site_fract_z
_atom_site_U_iso_or_equiv
_atom_site_adp_type
_atom_site_occupancy
_atom_site_symmetry_multiplicity
_atom_site_calc_flag
_atom_site_refinement_flags
S1 S 0.08112(5) 0.43233(7) 0.15128(3) 0.01734(19) Uani 1 1 d .
Cl1 Cl 0.07627(7) 0.27506(8) -0.18725(3) 0.0316(2) Uani 1 1 d .
O1 O 0.32208(14) 0.2668(2) 0.00100(8) 0.0180(5) Uani 1 1 d .
O2 O 0.22367(14) 0.5171(2) 0.08440(9) 0.0189(5) Uani 1 1 d .
N2 N 0.08306(18) 0.1742(2) 0.12962(10) 0.0188(6) Uani 1 1 d .
C1 C 0.2642(2) 0.2821(3) -0.04284(12) 0.0169(6) Uani 1 1 d .
N1 N 0.20296(17) 0.2911(2) 0.08631(10) 0.0157(5) Uani 1 1 d D
H1 H 0.227(2) 0.2131(15) 0.0797(13) 0.024 Uiso 1 1 d D
C7 C 0.3377(2) 0.3794(3) 0.03654(12) 0.0167(6) Uani 1 1 d .
C8 C 0.2494(2) 0.4040(3) 0.07077(12) 0.0156(6) Uani 1 1 d .
C13 C -0.0022(2) 0.3291(3) 0.18284(12) 0.0178(7) Uani 1 1 d .
C5 C 0.2307(2) 0.1998(3) -0.13056(13) 0.0244(8) Uani 1 1 d .
H5 H 0.2460 0.1436 -0.1599 0.029 Uiso 1 1 calc R
C11 C 0.1249(2) 0.2872(3) 0.11951(12) 0.0162(6) Uani 1 1 d .
C16 C -0.1169(2) 0.1301(3) 0.22281(13) 0.0257(7) Uani 1 1 d .
H16 H -0.1572 0.0618 0.2365 0.031 Uiso 1 1 calc R
C4 C 0.1504(2) 0.2791(3) -0.13161(13) 0.0224(7) Uani 1 1 d .
C3 C 0.1269(2) 0.3608(3) -0.08935(13) 0.0208(7) Uani 1 1 d .
H3 H 0.0722 0.4164 -0.0910 0.025 Uiso 1 1 calc R
C12 C 0.0095(2) 0.1956(3) 0.16572(12) 0.0180(7) Uani 1 1 d .
C14 C -0.0700(2) 0.3635(3) 0.22038(12) 0.0209(7) Uani 1 1 d .
H14 H -0.0769 0.4543 0.2317 0.025 Uiso 1 1 calc R
C6 C 0.2883(2) 0.2033(3) -0.08634(13) 0.0214(7) Uani 1 1 d .
H6 H 0.3449 0.1516 -0.0857 0.026 Uiso 1 1 calc R
C9 C 0.3672(2) 0.5047(3) 0.00621(13) 0.0190(7) Uani 1 1 d .
H9A H 0.4177 0.4816 -0.0189 0.028 Uiso 1 1 calc R
H9B H 0.3903 0.5729 0.0312 0.028 Uiso 1 1 calc R
H9C H 0.3128 0.5406 -0.0133 0.028 Uiso 1 1 calc R
C2 C 0.1836(2) 0.3614(3) -0.04449(13) 0.0194(7) Uani 1 1 d .
H2 H 0.1673 0.4162 -0.0149 0.023 Uiso 1 1 calc R
C15 C -0.1275(2) 0.2631(3) 0.24105(13) 0.0233(7) Uani 1 1 d .
C18 C -0.2012(2) 0.2949(4) 0.28288(14) 0.0333(9) Uani 1 1 d .
H18A H -0.1901 0.3855 0.2971 0.050 Uiso 1 1 calc R
H18B H -0.1970 0.2289 0.3117 0.050 Uiso 1 1 calc R
H18C H -0.2644 0.2910 0.2669 0.050 Uiso 1 1 calc R
C17 C -0.0497(2) 0.0958(3) 0.18568(13) 0.0234(7) Uani 1 1 d .
H17 H -0.0438 0.0052 0.1739 0.028 Uiso 1 1 calc R
C10 C 0.4163(2) 0.3310(3) 0.07343(13) 0.0217(7) Uani 1 1 d .
H10A H 0.3976 0.2455 0.0899 0.033 Uiso 1 1 calc R
H10B H 0.4273 0.3986 0.1011 0.033 Uiso 1 1 calc R
H10C H 0.4744 0.3177 0.0529 0.033 Uiso 1 1 calc R

loop_
_atom_site_aniso_label
_atom_site_aniso_U_11
_atom_site_aniso_U_22
_atom_site_aniso_U_33
_atom_site_aniso_U_23
_atom_site_aniso_U_13
_atom_site_aniso_U_12
S1 0.0181(4) 0.0124(4) 0.0215(4) -0.0016(3) 0.0010(3) 0.0012(3)
Cl1 0.0466(5) 0.0231(4) 0.0253(5) 0.0010(4) -0.0135(4) -0.0060(4)
O1 0.0200(10) 0.0121(10) 0.0219(11) -0.0004(9) -0.0001(9) 0.0039(9)
O2 0.0185(11) 0.0113(11) 0.0268(12) 0.0002(9) 0.0012(9) 0.0009(8)
N2 0.0220(13) 0.0135(13) 0.0210(14) 0.0008(11) 0.0032(11) -0.0017(11)
C1 0.0190(15) 0.0129(15) 0.0188(16) 0.0033(13) 0.0007(12) -0.0030(12)
N1 0.0173(13) 0.0096(12) 0.0203(14) 0.0006(11) 0.0021(10) 0.0006(10)
C7 0.0155(14) 0.0128(14) 0.0217(16) 0.0011(13) -0.0014(12) -0.0008(12)
C8 0.0149(14) 0.0140(16) 0.0180(15) 0.0018(12) -0.0072(12) 0.0009(12)
C13 0.0165(15) 0.0194(16) 0.0175(16) 0.0017(13) -0.0019(12) 0.0007(13)
C5 0.038(2) 0.0198(17) 0.0155(17) -0.0031(14) 0.0051(14) -0.0044(15)
C11 0.0192(15) 0.0114(14) 0.0179(16) -0.0001(12) -0.0022(12) 0.0016(12)
C16 0.0247(17) 0.0260(18) 0.0265(18) 0.0111(15) 0.0013(14) -0.0024(14)
C4 0.0307(17) 0.0182(16) 0.0184(17) 0.0042(13) -0.0029(13) -0.0078(14)
C3 0.0202(15) 0.0164(16) 0.0259(18) 0.0031(14) -0.0001(13) -0.0032(13)
C12 0.0213(15) 0.0178(15) 0.0148(16) 0.0028(13) 0.0002(12) 0.0039(13)
C14 0.0218(16) 0.0222(16) 0.0186(16) -0.0019(13) -0.0030(13) 0.0057(13)
C6 0.0244(16) 0.0146(15) 0.0252(18) 0.0042(14) 0.0083(13) 0.0043(13)
C9 0.0166(14) 0.0172(15) 0.0231(17) 0.0012(13) 0.0018(13) 0.0002(13)
C2 0.0214(16) 0.0149(15) 0.0220(17) -0.0011(13) -0.0001(13) -0.0013(13)
C15 0.0216(16) 0.0313(18) 0.0170(17) 0.0051(14) -0.0010(13) 0.0035(14)
C18 0.0294(19) 0.043(2) 0.028(2) 0.0014(17) 0.0080(15) 0.0048(17)
C17 0.0249(17) 0.0167(16) 0.0285(18) 0.0036(14) 0.0051(14) 0.0027(13)
C10 0.0196(15) 0.0192(16) 0.0262(18) 0.0026(14) -0.0025(14) 0.0003(13)

loop_
_atom_type_symbol
_atom_type_description
_atom_type_scat_dispersion_real
_atom_type_scat_dispersion_imag
_atom_type_scat_source
C C 0.0033 0.0016 'International Tables Vol C Tables 4.2.6.8 and 6.1.1.4'
H H 0.0000 0.0000 'International Tables Vol C Tables 4.2.6.8 and 6.1.1.4'
N N 0.0061 0.0033 'International Tables Vol C Tables 4.2.6.8 and 6.1.1.4'
O O 0.0106 0.0060 'International Tables Vol C Tables 4.2.6.8 and 6.1.1.4'
S S 0.1246 0.1234 'International Tables Vol C Tables 4.2.6.8 and 6.1.1.4'
Cl Cl 0.1484 0.1585 'International Tables Vol C Tables 4.2.6.8 and 6.1.1.4'

loop_
_geom_angle_atom_site_label_1
_geom_angle_atom_site_label_2
_geom_angle_atom_site_label_3
_geom_angle
C13 S1 C11 87.96(14)
C1 O1 C7 119.9(2)
C11 N2 C12 109.7(3)
O1 C1 C2 125.0(3)
O1 C1 C6 114.9(3)
C2 C1 C6 119.9(3)
C8 N1 C11 125.7(3)
C8 N1 H1 120(2)
C11 N1 H1 114(2)
O1 C7 C9 111.3(2)
O1 C7 C10 104.1(2)
C9 C7 C10 111.3(2)
O1 C7 C8 110.2(2)
C9 C7 C8 112.1(2)
C10 C7 C8 107.5(2)
O2 C8 N1 122.0(3)
O2 C8 C7 122.8(3)
N1 C8 C7 115.1(2)
C14 C13 C12 121.5(3)
C14 C13 S1 129.0(2)
C12 C13 S1 109.5(2)
C6 C5 C4 119.1(3)
C6 C5 H5 120.4
C4 C5 H5 120.4
N2 C11 N1 120.5(3)
N2 C11 S1 117.3(2)
N1 C11 S1 122.2(2)
C17 C16 C15 121.9(3)
C17 C16 H16 119.0
C15 C16 H16 119.0
C3 C4 C5 121.2(3)
C3 C4 Cl1 119.1(3)
C5 C4 Cl1 119.7(3)
C4 C3 C2 119.5(3)
C4 C3 H3 120.3
C2 C3 H3 120.3
C17 C12 N2 125.1(3)
C17 C12 C13 119.4(3)
N2 C12 C13 115.5(3)
C15 C14 C13 118.9(3)
C15 C14 H14 120.5
C13 C14 H14 120.5
C5 C6 C1 120.3(3)
C5 C6 H6 119.9
C1 C6 H6 119.9
C7 C9 H9A 109.5
C7 C9 H9B 109.5
H9A C9 H9B 109.5
C7 C9 H9C 109.5
H9A C9 H9C 109.5
H9B C9 H9C 109.5
C3 C2 C1 119.9(3)
C3 C2 H2 120.1
C1 C2 H2 120.1
C14 C15 C16 119.2(3)
C14 C15 C18 121.0(3)
C16 C15 C18 119.8(3)
C15 C18 H18A 109.5
C15 C18 H18B 109.5
H18A C18 H18B 109.5
C15 C18 H18C 109.5
H18A C18 H18C 109.5
H18B C18 H18C 109.5
C16 C17 C12 119.0(3)
C16 C17 H17 120.5
C12 C17 H17 120.5
C7 C10 H10A 109.5
C7 C10 H10B 109.5
H10A C10 H10B 109.5
C7 C10 H10C 109.5
H10A C10 H10C 109.5
H10B C10 H10C 109.5

loop_
_geom_bond_atom_site_label_1
_geom_bond_atom_site_label_2
_geom_bond_distance
S1 C13 1.751(3)
S1 C11 1.759(3)
Cl1 C4 1.750(3)
O1 C1 1.383(4)
O1 C7 1.448(4)
O2 C8 1.229(4)
N2 C11 1.293(4)
N2 C12 1.398(4)
C1 C2 1.386(4)
C1 C6 1.388(4)
N1 C8 1.356(4)
N1 C11 1.385(4)
N1 H1 0.8600(10)
C7 C9 1.517(4)
C7 C10 1.526(4)
C7 C8 1.537(4)
C13 C14 1.389(4)
C13 C12 1.402(4)
C5 C6 1.380(5)
C5 C4 1.382(5)
C5 H5 0.9500
C16 C17 1.375(5)
C16 C15 1.405(5)
C16 H16 0.9500
C4 C3 1.378(4)
C3 C2 1.385(4)
C3 H3 0.9500
C12 C17 1.390(4)
C14 C15 1.388(5)
C14 H14 0.9500
C6 H6 0.9500
C9 H9A 0.9800
C9 H9B 0.9800
C9 H9C 0.9800
C2 H2 0.9500
C15 C18 1.515(4)
C18 H18A 0.9800
C18 H18B 0.9800
C18 H18C 0.9800
C17 H17 0.9500
C10 H10A 0.9800
C10 H10B 0.9800
C10 H10C 0.9800

loop_
_geom_torsion_atom_site_label_1
_geom_torsion_atom_site_label_2
_geom_torsion_atom_site_label_3
_geom_torsion_atom_site_label_4
_geom_torsion
C7 O1 C1 C2 -35.2(4)
C7 O1 C1 C6 149.0(3)
C1 O1 C7 C9 -50.9(3)
C1 O1 C7 C10 -170.9(2)
C1 O1 C7 C8 74.0(3)
C11 N1 C8 O2 -1.8(5)
C11 N1 C8 C7 176.3(3)
O1 C7 C8 O2 -144.9(3)
C9 C7 C8 O2 -20.4(4)
C10 C7 C8 O2 102.3(3)
O1 C7 C8 N1 37.0(3)
C9 C7 C8 N1 161.5(3)
C10 C7 C8 N1 -75.9(3)
C11 S1 C13 C14 177.2(3)
C11 S1 C13 C12 -1.2(2)
C12 N2 C11 N1 177.4(3)
C12 N2 C11 S1 -0.5(3)
C8 N1 C11 N2 176.4(3)
C8 N1 C11 S1 -5.8(4)
C13 S1 C11 N2 1.0(3)
C13 S1 C11 N1 -176.8(3)
C6 C5 C4 C3 -0.2(5)
C6 C5 C4 Cl1 -179.7(2)
C5 C4 C3 C2 -1.5(5)
Cl1 C4 C3 C2 178.0(2)
C11 N2 C12 C17 -179.3(3)
C11 N2 C12 C13 -0.5(4)
C14 C13 C12 C17 1.7(5)
S1 C13 C12 C17 -179.9(2)
C14 C13 C12 N2 -177.2(3)
S1 C13 C12 N2 1.3(3)
C12 C13 C14 C15 -0.3(5)
S1 C13 C14 C15 -178.5(2)
C4 C5 C6 C1 2.1(5)
O1 C1 C6 C5 173.7(3)
C2 C1 C6 C5 -2.4(5)
C4 C3 C2 C1 1.2(4)
O1 C1 C2 C3 -174.9(3)
C6 C1 C2 C3 0.7(4)
C13 C14 C15 C16 -1.1(5)
C13 C14 C15 C18 178.8(3)
C17 C16 C15 C14 1.2(5)
C17 C16 C15 C18 -178.7(3)
C15 C16 C17 C12 0.1(5)
N2 C12 C17 C16 177.2(3)
C13 C12 C17 C16 -1.5(5)
